data_1502826
loop_
_publ_author_name
'Wang, Rui'
'Chen, Wen-Hao'
'Shi, Yan-Ping'

_publ_section_title
;
 ent-kaurane and ent-pimarane diterpenoids from Siegesbeckia pubescens.
;
_journal_issue 1
_journal_name_full 'Journal of natural products'
_journal_page_first 17
_journal_page_last 21
_journal_paper_doi 10.1021/np9005579
_journal_volume 73
_journal_year 2010
_chemical_formula_sum 'C26 H40 O6'
_chemical_formula_weight 448.58
_chemical_name_systematic
; 
 ? 
;
_space_group_IT_number 18
_symmetry_cell_setting orthorhombic
_symmetry_space_group_name_Hall 'P 2 2ab'
_symmetry_space_group_name_H-M 'P 21 21 2'
_atom_sites_solution_hydrogens geom
_atom_sites_solution_primary direct
_atom_sites_solution_secondary difmap
_audit_creation_method SHELXL-97
_cell_angle_alpha 90.00
_cell_angle_beta 90.00
_cell_angle_gamma 90.00
_cell_formula_units_Z 4
_cell_length_a 21.962(3)
_cell_length_b 7.6252(11)
_cell_length_c 15.114(2)
_cell_measurement_reflns_used 2683
_cell_measurement_temperature 273(2)
_cell_measurement_theta_max 19.82
_cell_measurement_theta_min 2.83
_cell_volume 2531.1(6)
_computing_cell_refinement 'Bruker SMART'
_computing_data_collection 'Bruker SMART'
_computing_data_reduction 'Bruker SAINT'
_computing_molecular_graphics 'Bruker SHELXTL'
_computing_publication_material 'Bruker SHELXTL'
_computing_structure_refinement 'SHELXL-97 (Sheldrick, 1997)'
_computing_structure_solution 'SHELXS-97 (Sheldrick, 1990)'
_diffrn_ambient_temperature 273(2)
_diffrn_measured_fraction_theta_full 0.996
_diffrn_measured_fraction_theta_max 0.996
_diffrn_measurement_device_type 'CCD area detector'
_diffrn_measurement_method 'phi and omega scans'
_diffrn_radiation_monochromator graphite
_diffrn_radiation_source 'fine-focus sealed tube'
_diffrn_radiation_type MoK\a
_diffrn_radiation_wavelength 0.71073
_diffrn_reflns_av_R_equivalents 0.0333
_diffrn_reflns_av_sigmaI/netI 0.0287
_diffrn_reflns_limit_h_max 23
_diffrn_reflns_limit_h_min -23
_diffrn_reflns_limit_k_max 8
_diffrn_reflns_limit_k_min -8
_diffrn_reflns_limit_l_max 12
_diffrn_reflns_limit_l_min -15
_diffrn_reflns_number 10228
_diffrn_reflns_theta_full 22.09
_diffrn_reflns_theta_max 22.09
_diffrn_reflns_theta_min 1.64
_exptl_absorpt_coefficient_mu 0.082
_exptl_absorpt_correction_T_max 0.9853
_exptl_absorpt_correction_T_min 0.9782
_exptl_absorpt_correction_type multi-scan
_exptl_absorpt_process_details SADABS
_exptl_crystal_colour colorless
_exptl_crystal_density_diffrn 1.177
_exptl_crystal_density_method 'not measured'
_exptl_crystal_description block
_exptl_crystal_F_000 976
_exptl_crystal_size_max 0.27
_exptl_crystal_size_mid 0.24
_exptl_crystal_size_min 0.19
_refine_diff_density_max 0.205
_refine_diff_density_min -0.171
_refine_diff_density_rms 0.038
_refine_ls_abs_structure_details 'Flack H D (1983), Acta Cryst. A39, 876-881'
_refine_ls_abs_structure_Flack -0.1(19)
_refine_ls_extinction_coef 0.0074(14)
_refine_ls_extinction_expression Fc^*^=kFc[1+0.001xFc^2^\l^3^/sin(2\q)]^-1/4^
_refine_ls_extinction_method SHELXL
_refine_ls_goodness_of_fit_ref 1.069
_refine_ls_hydrogen_treatment mixed
_refine_ls_matrix_type full
_refine_ls_number_parameters 299
_refine_ls_number_reflns 3131
_refine_ls_number_restraints 1
_refine_ls_restrained_S_all 1.075
_refine_ls_R_factor_all 0.0598
_refine_ls_R_factor_gt 0.0493
_refine_ls_shift/su_max 0.000
_refine_ls_shift/su_mean 0.000
_refine_ls_structure_factor_coef Fsqd
_refine_ls_weighting_details 'calc w=1/[\s^2^(Fo^2^)+(0.0721P)^2^+0.5975P] where P=(Fo^2^+2Fc^2^)/3'
_refine_ls_weighting_scheme calc
_refine_ls_wR_factor_gt 0.1278
_refine_ls_wR_factor_ref 0.1361
_reflns_number_gt 2659
_reflns_number_total 3131
_reflns_threshold_expression >2sigma(I)
_cod_data_source_file np9005579_si_004.cif
_cod_data_source_block p212121
_cod_depositor_comments
;
The following automatic conversions were performed:

'_symmetry_cell_setting' value 'Orthorhombic' changed to
'orthorhombic' according to
/home/saulius/struct/CIF-dictionaries/cif_core.dic dictionary named
'cif_core.dic' version 2.4.2 from 2011-04-26.

Automatic conversion script
Id: cif_fix_values 1715 2011-07-08 13:25:40Z adriana 
;
_cod_original_cell_volume 2531.0(6)
_cod_original_sg_symbol_H-M P2(1)2(1)2
_cod_database_code 1502826

loop_
_symmetry_equiv_pos_as_xyz
'x, y, z'
'-x, -y, z'
'-x+1/2, y+1/2, -z'
'x+1/2, -y+1/2, -z'

loop_
_atom_site_label
_atom_site_type_symbol
_atom_site_fract_x
_atom_site_fract_y
_atom_site_fract_z
_atom_site_U_iso_or_equiv
_atom_site_adp_type
_atom_site_occupancy
_atom_site_symmetry_multiplicity
_atom_site_calc_flag
_atom_site_refinement_flags
_atom_site_disorder_assembly
_atom_site_disorder_group
O4 O 0.92513(11) 1.0443(3) 0.87750(18) 0.0677(7) Uani 1 1 d . A 4
C19 C 0.92477(15) 0.8776(5) 0.8794(2) 0.0542(9) Uani 1 1 d . A 4
C10 C 0.88711(14) 0.7182(4) 0.6837(2) 0.0550(9) Uani 1 1 d . A 4
O3 O 0.97017(11) 0.7909(3) 0.90271(17) 0.0692(7) Uani 1 1 d . A 4
O6 O 0.82959(11) 0.8320(5) 1.00055(17) 0.0892(9) Uani 1 1 d . A 4
C5 C 0.84907(14) 0.8238(4) 0.7530(2) 0.0519(8) Uani 1 1 d . A 4
H5 H 0.8080 0.7750 0.7472 0.062 Uiso 1 1 calc R A 4
C6 C 0.84149(16) 1.0146(4) 0.7258(2) 0.0583(9) Uani 1 1 d . A 4
H6A H 0.8812 1.0691 0.7200 0.070 Uiso 1 1 calc R A 4
H6B H 0.8190 1.0772 0.7711 0.070 Uiso 1 1 calc R A 4
C13 C 0.90769(17) 0.9414(6) 0.4397(3) 0.0750(11) Uani 1 1 d . A 4
H13 H 0.9361 1.0095 0.4034 0.090 Uiso 1 1 calc R A 4
C8 C 0.84024(15) 0.9330(5) 0.5635(2) 0.0589(9) Uani 1 1 d . A 4
C4 C 0.86557(14) 0.7905(4) 0.8517(2) 0.0541(9) Uani 1 1 d . A 4
O2 O 0.87124(14) 1.0982(5) 0.2693(2) 0.1000(10) Uani 1 1 d . A 4
C15 C 0.80033(17) 0.9284(6) 0.4788(2) 0.0725(11) Uani 1 1 d . A 4
H15A H 0.7765 0.8213 0.4771 0.087 Uiso 1 1 calc R A 4
H15B H 0.7726 1.0275 0.4781 0.087 Uiso 1 1 calc R A 4
C3 C 0.86677(17) 0.5918(5) 0.8699(3) 0.0727(11) Uani 1 1 d . A 4
H3A H 0.8842 0.5725 0.9280 0.087 Uiso 1 1 calc R A 4
H3B H 0.8252 0.5492 0.8713 0.087 Uiso 1 1 calc R A 4
C2 C 0.90200(19) 0.4850(5) 0.8037(3) 0.0780(12) Uani 1 1 d . A 4
H2A H 0.8958 0.3614 0.8160 0.094 Uiso 1 1 calc R A 4
H2B H 0.9451 0.5099 0.8104 0.094 Uiso 1 1 calc R A 4
C18 C 0.81556(16) 0.8729(6) 0.9091(2) 0.0732(11) Uani 1 1 d . A 4
H18A H 0.8146 0.9989 0.9004 0.088 Uiso 1 1 calc R A 4
H18B H 0.7761 0.8253 0.8931 0.088 Uiso 1 1 calc R A 4
C7 C 0.80754(16) 1.0269(5) 0.6381(2) 0.0654(10) Uani 1 1 d . A 4
H7A H 0.7673 0.9766 0.6451 0.079 Uiso 1 1 calc R A 4
H7B H 0.8026 1.1495 0.6224 0.079 Uiso 1 1 calc R A 4
C9 C 0.85688(15) 0.7448(4) 0.5911(2) 0.0598(9) Uani 1 1 d . A 4
H9 H 0.8174 0.6859 0.5966 0.072 Uiso 1 1 calc R A 4
C1 C 0.88318(18) 0.5225(5) 0.7085(3) 0.0705(10) Uani 1 1 d . A 4
H1A H 0.8417 0.4825 0.6997 0.085 Uiso 1 1 calc R A 4
H1B H 0.9092 0.4560 0.6689 0.085 Uiso 1 1 calc R A 4
C20 C 0.95469(14) 0.7722(5) 0.6850(2) 0.0640(9) Uani 1 1 d . A 4
H20A H 0.9735 0.7290 0.7380 0.096 Uiso 1 1 calc R A 4
H20B H 0.9577 0.8977 0.6834 0.096 Uiso 1 1 calc R A 4
H20C H 0.9750 0.7234 0.6344 0.096 Uiso 1 1 calc R A 4
C1' C 0.7851(2) 0.8035(6) 1.0555(3) 0.0826(12) Uani 1 1 d . A 4
C14 C 0.89547(16) 1.0319(5) 0.5282(2) 0.0652(10) Uani 1 1 d . A 4
H14A H 0.9300 1.0205 0.5678 0.078 Uiso 1 1 calc R A 4
H14B H 0.8864 1.1553 0.5199 0.078 Uiso 1 1 calc R A 4
C17 C 0.8295(2) 1.0944(7) 0.3442(3) 0.0884(13) Uani 1 1 d . A 4
H17A H 0.7878 1.0891 0.3235 0.106 Uiso 1 1 calc R A 4
H17B H 0.8344 1.1996 0.3796 0.106 Uiso 1 1 calc R A 4
C16 C 0.84380(17) 0.9368(6) 0.3982(2) 0.0757(11) Uani 1 1 d . A 4
H16 H 0.8392 0.8309 0.3621 0.091 Uiso 1 1 calc R A 4
O5 O 0.73381(18) 0.8008(8) 1.0324(3) 0.158(2) Uani 1 1 d . A 4
C11 C 0.8883(2) 0.6482(5) 0.5133(3) 0.0812(12) Uani 1 1 d . A 4
H11A H 0.9102 0.5482 0.5368 0.097 Uiso 1 1 calc R A 4
H11B H 0.8570 0.6035 0.4740 0.097 Uiso 1 1 calc R A 4
O1 O 0.8319(3) 1.3444(8) 0.2276(4) 0.197(3) Uani 1 1 d . A 4
C12 C 0.9326(2) 0.7595(6) 0.4590(3) 0.0856(13) Uani 1 1 d . A 4
H12A H 0.9706 0.7704 0.4911 0.103 Uiso 1 1 calc R A 4
H12B H 0.9411 0.7004 0.4036 0.103 Uiso 1 1 calc R A 4
C2' C 0.8051(2) 0.7643(7) 1.1461(3) 0.1073(16) Uani 1 1 d . A 4
H2'1 H 0.7701 0.7454 1.1830 0.161 Uiso 1 1 calc R A 4
H2'2 H 0.8283 0.8611 1.1686 0.161 Uiso 1 1 calc R A 4
H2'3 H 0.8299 0.6606 1.1458 0.161 Uiso 1 1 calc R A 4
C2'' C 0.9196(3) 1.2269(11) 0.1463(5) 0.156(3) Uani 1 1 d D A 4
H2'' H 0.9193 1.1070 0.1229 0.187 Uiso 1 1 calc R A 4
C1'' C 0.8703(3) 1.2312(10) 0.2179(4) 0.131(2) Uani 1 1 d . A 4
C3'' C 0.9071(4) 1.3371(13) 0.0730(4) 0.201(4) Uani 1 1 d D . .
H3'1 H 0.8712 1.2963 0.0432 0.301 Uiso 1 1 calc R A 4
H3'2 H 0.9409 1.3347 0.0328 0.301 Uiso 1 1 calc R A 4
H3'3 H 0.9007 1.4549 0.0933 0.301 Uiso 1 1 calc R A 4
C4'' C 0.9811(3) 1.2496(16) 0.1914(7) 0.273(7) Uani 1 1 d . . .
H4'1 H 1.0130 1.2217 0.1503 0.409 Uiso 1 1 calc R A 4
H4'2 H 0.9836 1.1725 0.2415 0.409 Uiso 1 1 calc R A 4
H4'3 H 0.9855 1.3688 0.2108 0.409 Uiso 1 1 calc R A 4
H4O H 0.963(3) 1.086(10) 0.880(4) 0.19(3) Uiso 1 1 d . . .

loop_
_atom_site_aniso_label
_atom_site_aniso_U_11
_atom_site_aniso_U_22
_atom_site_aniso_U_33
_atom_site_aniso_U_23
_atom_site_aniso_U_13
_atom_site_aniso_U_12
O4 0.0612(16) 0.0517(17) 0.0902(19) -0.0001(13) -0.0068(14) 0.0015(12)
C19 0.051(2) 0.056(2) 0.055(2) 0.0109(17) 0.0043(16) 0.0032(17)
C10 0.0573(19) 0.0414(18) 0.066(2) 0.0029(16) -0.0058(17) -0.0036(15)
O3 0.0563(13) 0.0668(15) 0.0845(17) 0.0175(14) -0.0144(13) -0.0003(13)
O6 0.0622(15) 0.139(3) 0.0664(17) 0.0218(17) 0.0079(15) -0.0156(16)
C5 0.0420(16) 0.0472(19) 0.067(2) 0.0069(16) -0.0069(15) -0.0037(15)
C6 0.062(2) 0.053(2) 0.059(2) 0.0016(17) -0.0026(18) 0.0077(16)
C13 0.065(2) 0.092(3) 0.069(3) 0.010(2) 0.001(2) -0.001(2)
C8 0.056(2) 0.059(2) 0.061(2) 0.0031(18) -0.0093(17) -0.0023(17)
C4 0.0450(17) 0.055(2) 0.062(2) 0.0120(16) 0.0002(16) -0.0057(15)
O2 0.106(2) 0.121(3) 0.0733(19) 0.0290(19) 0.0055(17) 0.0090(19)
C15 0.068(2) 0.081(3) 0.069(2) 0.006(2) -0.014(2) 0.000(2)
C3 0.070(2) 0.062(2) 0.086(3) 0.027(2) -0.009(2) -0.0213(19)
C2 0.091(3) 0.045(2) 0.098(3) 0.014(2) -0.022(2) -0.001(2)
C18 0.054(2) 0.096(3) 0.070(3) 0.013(2) 0.0048(19) 0.000(2)
C7 0.064(2) 0.060(2) 0.072(2) 0.0102(19) -0.0087(19) 0.0166(18)
C9 0.0556(19) 0.054(2) 0.070(2) 0.0027(17) -0.0054(18) -0.0055(17)
C1 0.077(2) 0.047(2) 0.088(3) 0.010(2) -0.012(2) 0.0016(18)
C20 0.0526(19) 0.062(2) 0.078(2) 0.0050(18) -0.0052(17) 0.0049(17)
C1' 0.074(3) 0.091(3) 0.083(3) 0.003(2) 0.023(3) 0.005(2)
C14 0.064(2) 0.065(2) 0.067(2) 0.0079(19) -0.0110(18) -0.0058(18)
C17 0.091(3) 0.109(4) 0.065(3) 0.018(2) -0.001(2) 0.008(3)
C16 0.079(3) 0.088(3) 0.061(2) 0.006(2) -0.008(2) -0.002(2)
O5 0.083(2) 0.262(6) 0.129(3) 0.033(3) 0.037(2) 0.012(3)
C11 0.098(3) 0.070(3) 0.076(3) -0.012(2) -0.006(2) 0.012(2)
O1 0.219(5) 0.202(5) 0.170(4) 0.109(4) 0.071(4) 0.082(5)
C12 0.085(3) 0.100(3) 0.072(3) 0.000(2) 0.003(2) 0.018(3)
C2' 0.130(4) 0.119(4) 0.074(3) 0.001(3) 0.030(3) -0.015(3)
C2'' 0.127(5) 0.205(7) 0.136(5) 0.081(5) 0.032(4) 0.016(5)
C1'' 0.134(5) 0.148(6) 0.111(5) 0.048(5) 0.002(4) 0.031(4)
C3'' 0.209(8) 0.290(11) 0.103(5) 0.046(6) 0.033(5) 0.076(8)
C4'' 0.127(6) 0.354(16) 0.337(15) 0.207(13) 0.028(7) 0.005(8)

loop_
_atom_type_symbol
_atom_type_description
_atom_type_scat_dispersion_real
_atom_type_scat_dispersion_imag
_atom_type_scat_source
C C 0.0033 0.0016 'International Tables Vol C Tables 4.2.6.8 and 6.1.1.4'
H H 0.0000 0.0000 'International Tables Vol C Tables 4.2.6.8 and 6.1.1.4'
O O 0.0106 0.0060 'International Tables Vol C Tables 4.2.6.8 and 6.1.1.4'

loop_
_geom_angle_atom_site_label_1
_geom_angle_atom_site_label_2
_geom_angle_atom_site_label_3
_geom_angle
C19 O4 H4O 111(5)
O3 C19 O4 122.1(3)
O3 C19 C4 122.1(3)
O4 C19 C4 115.9(3)
C1 C10 C20 108.0(3)
C1 C10 C5 107.8(3)
C20 C10 C5 111.6(3)
C1 C10 C9 108.7(3)
C20 C10 C9 112.7(3)
C5 C10 C9 107.8(2)
C1' O6 C18 119.0(3)
C6 C5 C4 116.1(3)
C6 C5 C10 111.7(3)
C4 C5 C10 115.7(3)
C6 C5 H5 103.8
C4 C5 H5 103.8
C10 C5 H5 103.8
C5 C6 C7 110.3(3)
C5 C6 H6A 109.6
C7 C6 H6A 109.6
C5 C6 H6B 109.6
C7 C6 H6B 109.6
H6A C6 H6B 108.1
C12 C13 C14 107.9(3)
C12 C13 C16 112.7(3)
C14 C13 C16 102.0(3)
C12 C13 H13 111.3
C14 C13 H13 111.3
C16 C13 H13 111.3
C7 C8 C14 113.8(3)
C7 C8 C9 110.6(3)
C14 C8 C9 111.5(3)
C7 C8 C15 110.9(3)
C14 C8 C15 99.9(3)
C9 C8 C15 109.6(3)
C19 C4 C18 106.2(3)
C19 C4 C3 111.5(3)
C18 C4 C3 108.3(3)
C19 C4 C5 113.1(3)
C18 C4 C5 108.0(3)
C3 C4 C5 109.6(3)
C1'' O2 C17 118.6(4)
C16 C15 C8 107.5(3)
C16 C15 H15A 110.2
C8 C15 H15A 110.2
C16 C15 H15B 110.2
C8 C15 H15B 110.2
H15A C15 H15B 108.5
C2 C3 C4 115.0(3)
C2 C3 H3A 108.5
C4 C3 H3A 108.5
C2 C3 H3B 108.5
C4 C3 H3B 108.5
H3A C3 H3B 107.5
C3 C2 C1 112.8(3)
C3 C2 H2A 109.0
C1 C2 H2A 109.0
C3 C2 H2B 109.0
C1 C2 H2B 109.0
H2A C2 H2B 107.8
O6 C18 C4 107.4(3)
O6 C18 H18A 110.2
C4 C18 H18A 110.2
O6 C18 H18B 110.2
C4 C18 H18B 110.2
H18A C18 H18B 108.5
C8 C7 C6 112.7(3)
C8 C7 H7A 109.1
C6 C7 H7A 109.1
C8 C7 H7B 109.1
C6 C7 H7B 109.1
H7A C7 H7B 107.8
C8 C9 C11 110.1(3)
C8 C9 C10 117.7(3)
C11 C9 C10 115.4(3)
C8 C9 H9 103.9
C11 C9 H9 103.9
C10 C9 H9 103.9
C2 C1 C10 113.3(3)
C2 C1 H1A 108.9
C10 C1 H1A 108.9
C2 C1 H1B 108.9
C10 C1 H1B 108.9
H1A C1 H1B 107.7
O5 C1' O6 122.1(4)
O5 C1' C2' 123.9(5)
O6 C1' C2' 113.9(4)
C8 C14 C13 102.9(3)
C8 C14 H14A 111.2
C13 C14 H14A 111.2
C8 C14 H14B 111.2
C13 C14 H14B 111.2
H14A C14 H14B 109.1
O2 C17 C16 108.1(4)
O2 C17 H17A 110.1
C16 C17 H17A 110.1
O2 C17 H17B 110.1
C16 C17 H17B 110.1
H17A C17 H17B 108.4
C17 C16 C13 113.5(4)
C17 C16 C15 109.6(3)
C13 C16 C15 104.0(3)
C17 C16 H16 109.9
C13 C16 H16 109.9
C15 C16 H16 109.9
C12 C11 C9 115.2(3)
C12 C11 H11A 108.5
C9 C11 H11A 108.5
C12 C11 H11B 108.5
C9 C11 H11B 108.5
H11A C11 H11B 107.5
C13 C12 C11 112.4(3)
C13 C12 H12A 109.1
C11 C12 H12A 109.1
C13 C12 H12B 109.1
C11 C12 H12B 109.1
H12A C12 H12B 107.9
C3'' C2'' C4'' 117.0(7)
C3'' C2'' C1'' 113.8(6)
C4'' C2'' C1'' 107.9(6)
C3'' C2'' H2'' 105.7
C4'' C2'' H2'' 105.7
C1'' C2'' H2'' 105.7
O1 C1'' O2 120.0(6)
O1 C1'' C2'' 126.2(6)
O2 C1'' C2'' 113.7(6)

loop_
_geom_bond_atom_site_label_1
_geom_bond_atom_site_label_2
_geom_bond_distance
O4 C19 1.272(4)
O4 H4O 0.89(7)
C19 O3 1.247(4)
C19 C4 1.519(5)
C10 C1 1.540(5)
C10 C20 1.541(5)
C10 C5 1.563(5)
C10 C9 1.562(5)
O6 C1' 1.301(5)
O6 C18 1.451(4)
C5 C6 1.521(5)
C5 C4 1.556(5)
C5 H5 0.9800
C6 C7 1.523(5)
C6 H6A 0.9700
C6 H6B 0.9700
C13 C12 1.519(6)
C13 C14 1.529(5)
C13 C16 1.538(6)
C13 H13 0.9800
C8 C7 1.516(5)
C8 C14 1.525(5)
C8 C9 1.539(5)
C8 C15 1.552(5)
C4 C18 1.534(5)
C4 C3 1.540(5)
O2 C1'' 1.278(7)
O2 C17 1.456(5)
C15 C16 1.549(5)
C15 H15A 0.9700
C15 H15B 0.9700
C3 C2 1.505(5)
C3 H3A 0.9700
C3 H3B 0.9700
C2 C1 1.524(5)
C2 H2A 0.9700
C2 H2B 0.9700
C18 H18A 0.9700
C18 H18B 0.9700
C7 H7A 0.9700
C7 H7B 0.9700
C9 C11 1.549(5)
C9 H9 0.9800
C1 H1A 0.9700
C1 H1B 0.9700
C20 H20A 0.9600
C20 H20B 0.9600
C20 H20C 0.9600
C1' O5 1.180(5)
C1' C2' 1.468(6)
C14 H14A 0.9700
C14 H14B 0.9700
C17 C16 1.485(6)
C17 H17A 0.9700
C17 H17B 0.9700
C16 H16 0.9800
C11 C12 1.530(6)
C11 H11A 0.9700
C11 H11B 0.9700
O1 C1'' 1.217(7)
C12 H12A 0.9700
C12 H12B 0.9700
C2' H2'1 0.9600
C2' H2'2 0.9600
C2' H2'3 0.9600
C2'' C3'' 1.417(8)
C2'' C4'' 1.525(11)
C2'' C1'' 1.530(9)
C2'' H2'' 0.9800
C3'' H3'1 0.9600
C3'' H3'2 0.9600
C3'' H3'3 0.9600
C4'' H4'1 0.9600
C4'' H4'2 0.9600
C4'' H4'3 0.9600

loop_
_geom_torsion_atom_site_label_1
_geom_torsion_atom_site_label_2
_geom_torsion_atom_site_label_3
_geom_torsion_atom_site_label_4
_geom_torsion
C1 C10 C5 C6 -170.6(3)
C20 C10 C5 C6 70.8(4)
C9 C10 C5 C6 -53.5(3)
C1 C10 C5 C4 53.5(4)
C20 C10 C5 C4 -65.1(4)
C9 C10 C5 C4 170.6(3)
C4 C5 C6 C7 -163.0(3)
C10 C5 C6 C7 61.3(3)
O3 C19 C4 C18 126.3(3)
O4 C19 C4 C18 -53.5(4)
O3 C19 C4 C3 8.5(5)
O4 C19 C4 C3 -171.3(3)
O3 C19 C4 C5 -115.5(4)
O4 C19 C4 C5 64.7(4)
C6 C5 C4 C19 -59.2(4)
C10 C5 C4 C19 74.7(4)
C6 C5 C4 C18 57.9(4)
C10 C5 C4 C18 -168.1(3)
C6 C5 C4 C3 175.7(3)
C10 C5 C4 C3 -50.3(4)
C7 C8 C15 C16 147.3(3)
C14 C8 C15 C16 27.0(4)
C9 C8 C15 C16 -90.3(4)
C19 C4 C3 C2 -78.0(4)
C18 C4 C3 C2 165.5(3)
C5 C4 C3 C2 48.0(4)
C4 C3 C2 C1 -51.4(4)
C1' O6 C18 C4 -145.2(4)
C19 C4 C18 O6 -61.8(4)
C3 C4 C18 O6 58.1(4)
C5 C4 C18 O6 176.7(3)
C14 C8 C7 C6 -75.6(4)
C9 C8 C7 C6 50.9(4)
C15 C8 C7 C6 172.8(3)
C5 C6 C7 C8 -59.7(4)
C7 C8 C9 C11 178.1(3)
C14 C8 C9 C11 -54.2(4)
C15 C8 C9 C11 55.5(4)
C7 C8 C9 C10 -46.9(4)
C14 C8 C9 C10 80.9(4)
C15 C8 C9 C10 -169.4(3)
C1 C10 C9 C8 164.2(3)
C20 C10 C9 C8 -76.1(4)
C5 C10 C9 C8 47.6(4)
C1 C10 C9 C11 -63.0(4)
C20 C10 C9 C11 56.7(4)
C5 C10 C9 C11 -179.6(3)
C3 C2 C1 C10 54.9(4)
C20 C10 C1 C2 66.7(4)
C5 C10 C1 C2 -54.1(4)
C9 C10 C1 C2 -170.8(3)
C18 O6 C1' O5 4.1(7)
C18 O6 C1' C2' -179.7(4)
C7 C8 C14 C13 -163.9(3)
C9 C8 C14 C13 70.1(3)
C15 C8 C14 C13 -45.7(3)
C12 C13 C14 C8 -71.1(4)
C16 C13 C14 C8 47.8(3)
C1'' O2 C17 C16 -174.4(5)
O2 C17 C16 C13 64.1(5)
O2 C17 C16 C15 179.9(3)
C12 C13 C16 C17 -154.9(4)
C14 C13 C16 C17 89.7(4)
C12 C13 C16 C15 86.1(4)
C14 C13 C16 C15 -29.3(4)
C8 C15 C16 C17 -120.3(4)
C8 C15 C16 C13 1.4(4)
C8 C9 C11 C12 39.2(4)
C10 C9 C11 C12 -97.0(4)
C14 C13 C12 C11 59.5(4)
C16 C13 C12 C11 -52.4(5)
C9 C11 C12 C13 -43.1(5)
C17 O2 C1'' O1 -6.0(10)
C17 O2 C1'' C2'' 175.3(5)
C3'' C2'' C1'' O1 -18.7(12)
C4'' C2'' C1'' O1 113.0(9)
C3'' C2'' C1'' O2 160.0(7)
C4'' C2'' C1'' O2 -68.4(9)
